data_7205244
loop_
_publ_author_name
'Wang, Xiao-Juan'
'Zhan, Cai-Hong'
'Feng, Yun-Long'
'Lan, You-Zhao'
'Yin, Jian-Ling'
'Cheng, Jian-Wen'

_publ_section_title
;
 Two unusual (4,6)- and 8-connected metal--organic frameworks
 constructed from flexible 1,4-benzenebis(thioacetic acid) and
 pyridine-based ligands
;
_journal_issue 2
_journal_name_full CrystEngComm
_journal_page_first 684
_journal_paper_doi 10.1039/c0ce00283f
_journal_volume 13
_journal_year 2011
_chemical_formula_sum 'C20 H16 Co N2 O4 S2'
_chemical_formula_weight 471.40
_chemical_name_systematic
;
?
;
_space_group_IT_number 15
_symmetry_cell_setting monoclinic
_symmetry_space_group_name_Hall '-C 2yc'
_symmetry_space_group_name_H-M 'C 1 2/c 1'
_atom_sites_solution_hydrogens geom
_atom_sites_solution_primary direct
_atom_sites_solution_secondary difmap
_audit_creation_method SHELXL-97
_cell_angle_alpha 90.00
_cell_angle_beta 92.6290(10)
_cell_angle_gamma 90.00
_cell_formula_units_Z 4
_cell_length_a 17.0825(2)
_cell_length_b 11.50480(10)
_cell_length_c 9.53150(10)
_cell_measurement_reflns_used 3870
_cell_measurement_temperature 296(2)
_cell_measurement_theta_max 27.46
_cell_measurement_theta_min 2.13
_cell_volume 1871.26(3)
_computing_cell_refinement 'Siemens SMART & SAINT'
_computing_data_collection 'Siemens SMART'
_computing_data_reduction 'Siemens XPREP'
_computing_molecular_graphics 'Bruker SHELXTL'
_computing_publication_material 'Bruker SHELXTL'
_computing_structure_refinement 'Siemens SHELXTL'
_computing_structure_solution 'Siemens SHELXTL'
_diffrn_ambient_temperature 296(2)
_diffrn_measured_fraction_theta_full 0.998
_diffrn_measured_fraction_theta_max 0.998
_diffrn_measurement_device_type 'Bruker P4'
_diffrn_measurement_method '\w scans'
_diffrn_radiation_monochromator graphite
_diffrn_radiation_source 'fine-focus sealed tube'
_diffrn_radiation_type MoK\a
_diffrn_radiation_wavelength 0.71073
_diffrn_reflns_av_R_equivalents 0.0209
_diffrn_reflns_av_sigmaI/netI 0.0213
_diffrn_reflns_limit_h_max 22
_diffrn_reflns_limit_h_min -18
_diffrn_reflns_limit_k_max 14
_diffrn_reflns_limit_k_min -14
_diffrn_reflns_limit_l_max 11
_diffrn_reflns_limit_l_min -12
_diffrn_reflns_number 7374
_diffrn_reflns_theta_full 27.46
_diffrn_reflns_theta_max 27.46
_diffrn_reflns_theta_min 2.13
_diffrn_standards_decay_% none
_diffrn_standards_interval_count none
_diffrn_standards_interval_time none
_diffrn_standards_number none
_exptl_absorpt_coefficient_mu 1.172
_exptl_absorpt_correction_T_max .917
_exptl_absorpt_correction_T_min .874
_exptl_absorpt_correction_type empirical
_exptl_absorpt_process_details 'SADABS (Sheldrick, 1996)'
_exptl_crystal_colour red
_exptl_crystal_density_diffrn 1.673
_exptl_crystal_density_method 'not measured'
_exptl_crystal_description block
_exptl_crystal_F_000 964
_exptl_crystal_size_max .249
_exptl_crystal_size_mid .096
_exptl_crystal_size_min .074
_refine_diff_density_max 0.304
_refine_diff_density_min -0.311
_refine_diff_density_rms 0.052
_refine_ls_extinction_method none
_refine_ls_goodness_of_fit_ref 1.057
_refine_ls_hydrogen_treatment constr
_refine_ls_matrix_type full
_refine_ls_number_parameters 134
_refine_ls_number_reflns 2142
_refine_ls_number_restraints 1
_refine_ls_restrained_S_all 1.058
_refine_ls_R_factor_gt 0.0254
_refine_ls_shift/su_max 0.001
_refine_ls_shift/su_mean 0.000
_refine_ls_structure_factor_coef Fsqd
_refine_ls_weighting_details 'calc w=1/[\s^2^(Fo^2^)+(0.0359P)^2^+1.1802P] where P=(Fo^2^+2Fc^2^)/3'
_refine_ls_weighting_scheme calc
_refine_ls_wR_factor_gt 0.0674
_refine_ls_wR_factor_ref 0.0698
_reflns_number_gt 1936
_reflns_number_total 2142
_reflns_threshold_expression >2sigma(I)
_cod_data_source_file C0CE00283F.TXT
_cod_data_source_block y1
_cod_depositor_comments
;
The following automatic conversions were performed:
'_symmetry_cell_setting' value 'Monoclinic' changed to 'monoclinic'
according to '/home/saulius/struct/CIF-dictionaries/cif_core.dic'
dictionary named 'cif_core.dic' version 2.4.1 from 2010-06-29.

Automatic conversion script
Id: cif_fix_enum 1555 2011-01-17 13:19:09Z saulius 
;
_cod_original_sg_symbol_H-M C2/c
_cod_database_code 7205244
_refine_ls_r_factor_ref 0.0289

loop_
_symmetry_equiv_pos_as_xyz
'x, y, z'
'-x, y, -z+1/2'
'x+1/2, y+1/2, z'
'-x+1/2, y+1/2, -z+1/2'
'-x, -y, -z'
'x, -y, z-1/2'
'-x+1/2, -y+1/2, -z'
'x+1/2, -y+1/2, z-1/2'

loop_
_atom_site_label
_atom_site_type_symbol
_atom_site_fract_x
_atom_site_fract_y
_atom_site_fract_z
_atom_site_U_iso_or_equiv
_atom_site_adp_type
_atom_site_occupancy
_atom_site_symmetry_multiplicity
_atom_site_calc_flag
_atom_site_refinement_flags
_atom_site_disorder_assembly
_atom_site_disorder_group
Co1 Co 0.0000 0.96938(2) 0.2500 0.02123(10) Uani 1 2 d SU . .
S1 S 0.27283(3) 1.02214(5) 0.52721(6) 0.04663(14) Uani 1 1 d . . .
O1 O 0.06728(6) 0.96093(9) 0.43289(12) 0.0294(2) Uani 1 1 d U . .
N1 N 0.0000 1.16105(15) 0.2500 0.0267(4) Uani 1 2 d S . .
N2 N 0.0000 1.77857(15) 0.2500 0.0260(4) Uani 1 2 d S . .
C1 C 0.25852(10) 0.87033(17) 0.50934(19) 0.0387(4) Uani 1 1 d . . .
C2 C 0.22280(11) 0.81989(18) 0.3898(2) 0.0444(4) Uani 1 1 d . . .
H2C H 0.2044 0.8666 0.3158 0.053 Uiso 1 1 calc R . .
C3 C 0.28531(10) 0.79900(18) 0.6186(2) 0.0443(4) Uani 1 1 d . . .
H3A H 0.3091 0.8320 0.6988 0.053 Uiso 1 1 calc R . .
C4 C 0.18244(10) 1.07710(16) 0.44519(19) 0.0360(4) Uani 1 1 d . . .
H4A H 0.1805 1.1608 0.4564 0.043 Uiso 1 1 calc R . .
H4B H 0.1813 1.0601 0.3454 0.043 Uiso 1 1 calc R . .
C5 C 0.11105(8) 1.02253(12) 0.50982(16) 0.0233(3) Uani 1 1 d . . .
C6 C -0.05967(9) 1.22240(14) 0.29853(17) 0.0318(3) Uani 1 1 d . . .
H6A H -0.1017 1.1819 0.3335 0.038 Uiso 1 1 calc R . .
C7 C -0.06235(10) 1.34249(14) 0.29958(18) 0.0328(4) Uani 1 1 d . . .
H7A H -0.1056 1.3808 0.3332 0.039 Uiso 1 1 calc R . .
C8 C 0.0000 1.40560(17) 0.2500 0.0271(4) Uani 1 2 d S . .
C9 C 0.0000 1.53429(17) 0.2500 0.0276(5) Uani 1 2 d S . .
C10 C 0.03174(10) 1.59757(14) 0.14248(18) 0.0343(4) Uani 1 1 d . . .
H10A H 0.0546 1.5593 0.0688 0.041 Uiso 1 1 calc R . .
C11 C 0.02924(10) 1.71757(14) 0.14531(17) 0.0343(4) Uani 1 1 d . . .
H11A H 0.0490 1.7581 0.0702 0.041 Uiso 1 1 calc R . .
O2 O 0.10279(6) 1.04084(9) 0.63835(11) 0.0266(2) Uani 1 1 d . . .

loop_
_atom_site_aniso_label
_atom_site_aniso_U_11
_atom_site_aniso_U_22
_atom_site_aniso_U_33
_atom_site_aniso_U_23
_atom_site_aniso_U_13
_atom_site_aniso_U_12
Co1 0.02662(16) 0.01640(15) 0.02080(16) 0.000 0.00245(10) 0.000
S1 0.0280(2) 0.0530(3) 0.0590(3) -0.0057(2) 0.0036(2) -0.00178(19)
O1 0.0324(6) 0.0312(6) 0.0246(5) -0.0040(4) 0.0000(4) 0.0018(4)
N1 0.0337(9) 0.0188(8) 0.0277(9) 0.000 0.0024(7) 0.000
N2 0.0344(9) 0.0173(8) 0.0264(9) 0.000 0.0018(7) 0.000
C1 0.0262(8) 0.0504(11) 0.0399(10) -0.0028(8) 0.0053(7) 0.0103(7)
C2 0.0434(10) 0.0535(12) 0.0358(10) -0.0004(8) -0.0019(7) 0.0155(9)
C3 0.0387(9) 0.0576(12) 0.0361(10) -0.0085(9) -0.0048(7) 0.0118(8)
C4 0.0347(8) 0.0365(9) 0.0377(9) 0.0055(7) 0.0096(7) -0.0022(7)
C5 0.0260(7) 0.0189(7) 0.0254(8) 0.0026(5) 0.0037(6) 0.0045(5)
C6 0.0343(8) 0.0217(7) 0.0400(9) 0.0029(6) 0.0088(7) -0.0024(6)
C7 0.0329(8) 0.0216(7) 0.0448(10) 0.0016(6) 0.0112(7) 0.0029(6)
C8 0.0346(11) 0.0173(10) 0.0297(11) 0.000 0.0037(8) 0.000
C9 0.0327(11) 0.0183(10) 0.0320(12) 0.000 0.0035(9) 0.000
C10 0.0483(9) 0.0222(7) 0.0335(9) -0.0046(6) 0.0139(7) -0.0032(7)
C11 0.0517(10) 0.0211(7) 0.0312(9) -0.0005(6) 0.0130(7) -0.0064(7)
O2 0.0301(5) 0.0274(5) 0.0227(5) -0.0030(4) 0.0045(4) -0.0022(4)

loop_
_atom_type_symbol
_atom_type_description
_atom_type_scat_dispersion_real
_atom_type_scat_dispersion_imag
_atom_type_scat_source
C C 0.0033 0.0016 'International Tables Vol C Tables 4.2.6.8 and 6.1.1.4'
H H 0.0000 0.0000 'International Tables Vol C Tables 4.2.6.8 and 6.1.1.4'
O O 0.0106 0.0060 'International Tables Vol C Tables 4.2.6.8 and 6.1.1.4'
S S 0.1246 0.1234 'International Tables Vol C Tables 4.2.6.8 and 6.1.1.4'
Co Co 0.3494 0.9721 'International Tables Vol C Tables 4.2.6.8 and 6.1.1.4'
N N 0.0061 0.0033 'International Tables Vol C Tables 4.2.6.8 and 6.1.1.4'

loop_
_geom_angle_atom_site_label_1
_geom_angle_atom_site_label_2
_geom_angle_atom_site_label_3
_geom_angle
_geom_angle_site_symmetry_1
_geom_angle_site_symmetry_3
_geom_angle_publ_flag
O1 Co1 O1 174.55(6) . 2 ?
O1 Co1 O2 88.80(4) . 6_575 ?
O1 Co1 O2 90.90(4) 2 6_575 ?
O1 Co1 O2 90.90(4) . 5_576 ?
O1 Co1 O2 88.80(4) 2 5_576 ?
O2 Co1 O2 173.57(6) 6_575 5_576 ?
O1 Co1 N2 87.27(3) . 1_545 ?
O1 Co1 N2 87.27(3) 2 1_545 ?
O2 Co1 N2 86.79(3) 6_575 1_545 ?
O2 Co1 N2 86.79(3) 5_576 1_545 ?
O1 Co1 N1 92.73(3) . . ?
O1 Co1 N1 92.73(3) 2 . ?
O2 Co1 N1 93.21(3) 6_575 . ?
O2 Co1 N1 93.21(3) 5_576 . ?
N2 Co1 N1 180.0 1_545 . ?
C1 S1 C4 101.04(8) . . ?
C5 O1 Co1 140.70(10) . . ?
C6 N1 C6 116.41(18) 2 . ?
C6 N1 Co1 121.79(9) 2 . ?
C6 N1 Co1 121.79(9) . . ?
C11 N2 C11 116.59(18) 2 . ?
C11 N2 Co1 121.70(9) 2 1_565 ?
C11 N2 Co1 121.70(9) . 1_565 ?
C3 C1 C2 118.96(18) . . ?
C3 C1 S1 118.17(15) . . ?
C2 C1 S1 122.87(15) . . ?
C3 C2 C1 120.03(18) 7_566 . ?
C3 C2 H2C 120.0 7_566 . ?
C1 C2 H2C 120.0 . . ?
C2 C3 C1 121.01(18) 7_566 . ?
C2 C3 H3A 119.5 7_566 . ?
C1 C3 H3A 119.5 . . ?
C5 C4 S1 111.29(11) . . ?
C5 C4 H4A 109.4 . . ?
S1 C4 H4A 109.4 . . ?
C5 C4 H4B 109.4 . . ?
S1 C4 H4B 109.4 . . ?
H4A C4 H4B 108.0 . . ?
O1 C5 O2 125.33(14) . . ?
O1 C5 C4 117.78(14) . . ?
O2 C5 C4 116.85(14) . . ?
N1 C6 C7 123.71(15) . . ?
N1 C6 H6A 118.1 . . ?
C7 C6 H6A 118.1 . . ?
C6 C7 C8 119.58(15) . . ?
C6 C7 H7A 120.2 . . ?
C8 C7 H7A 120.2 . . ?
C7 C8 C7 116.99(19) . 2 ?
C7 C8 C9 121.50(10) . . ?
C7 C8 C9 121.50(10) 2 . ?
C10 C9 C10 116.71(19) 2 . ?
C10 C9 C8 121.64(10) 2 . ?
C10 C9 C8 121.64(10) . . ?
C11 C10 C9 119.76(15) . . ?
C11 C10 H10A 120.1 . . ?
C9 C10 H10A 120.1 . . ?
N2 C11 C10 123.55(15) . . ?
N2 C11 H11A 118.2 . . ?
C10 C11 H11A 118.2 . . ?
C5 O2 Co1 128.23(10) . 5_576 ?

loop_
_geom_bond_atom_site_label_1
_geom_bond_atom_site_label_2
_geom_bond_distance
_geom_bond_site_symmetry_2
_geom_bond_publ_flag
Co1 O1 2.0458(11) . ?
Co1 O1 2.0458(11) 2 ?
Co1 O2 2.0978(11) 6_575 ?
Co1 O2 2.0978(11) 5_576 ?
Co1 N2 2.1953(17) 1_545 ?
Co1 N1 2.2051(17) . ?
S1 C1 1.771(2) . ?
S1 C4 1.8122(18) . ?
O1 C5 1.2445(18) . ?
N1 C6 1.3396(18) 2 ?
N1 C6 1.3396(18) . ?
N2 C11 1.3355(18) 2 ?
N2 C11 1.3355(18) . ?
N2 Co1 2.1953(17) 1_565 ?
C1 C3 1.387(3) . ?
C1 C2 1.394(3) . ?
C2 C3 1.377(3) 7_566 ?
C2 H2C 0.9300 . ?
C3 C2 1.377(3) 7_566 ?
C3 H3A 0.9300 . ?
C4 C5 1.526(2) . ?
C4 H4A 0.9700 . ?
C4 H4B 0.9700 . ?
C5 O2 1.2574(18) . ?
C6 C7 1.382(2) . ?
C6 H6A 0.9300 . ?
C7 C8 1.3896(19) . ?
C7 H7A 0.9300 . ?
C8 C7 1.3896(19) 2 ?
C8 C9 1.481(3) . ?
C9 C10 1.3875(19) 2 ?
C9 C10 1.3875(19) . ?
C10 C11 1.381(2) . ?
C10 H10A 0.9300 . ?
C11 H11A 0.9300 . ?
O2 Co1 2.0978(11) 5_576 ?

loop_
_geom_torsion_atom_site_label_1
_geom_torsion_atom_site_label_2
_geom_torsion_atom_site_label_3
_geom_torsion_atom_site_label_4
_geom_torsion
_geom_torsion_site_symmetry_1
_geom_torsion_site_symmetry_2
_geom_torsion_site_symmetry_3
_geom_torsion_site_symmetry_4
_geom_torsion_publ_flag
O2 Co1 O1 C5 76.56(16) 6_575 . . . ?
O2 Co1 O1 C5 -109.86(16) 5_576 . . . ?
N2 Co1 O1 C5 163.40(16) 1_545 . . . ?
N1 Co1 O1 C5 -16.60(16) . . . . ?
O1 Co1 N1 C6 82.39(9) . . . 2 ?
O1 Co1 N1 C6 -97.61(9) 2 . . 2 ?
O2 Co1 N1 C6 -6.56(9) 6_575 . . 2 ?
O2 Co1 N1 C6 173.44(9) 5_576 . . 2 ?
O1 Co1 N1 C6 -97.61(9) . . . . ?
O1 Co1 N1 C6 82.39(9) 2 . . . ?
O2 Co1 N1 C6 173.44(9) 6_575 . . . ?
O2 Co1 N1 C6 -6.56(9) 5_576 . . . ?
C4 S1 C1 C3 -142.37(14) . . . . ?
C4 S1 C1 C2 38.68(16) . . . . ?
C3 C1 C2 C3 -0.1(3) . . . 7_566 ?
S1 C1 C2 C3 178.82(14) . . . 7_566 ?
C2 C1 C3 C2 0.1(3) . . . 7_566 ?
S1 C1 C3 C2 -178.87(15) . . . 7_566 ?
C1 S1 C4 C5 53.36(14) . . . . ?
Co1 O1 C5 O2 124.27(15) . . . . ?
Co1 O1 C5 C4 -58.1(2) . . . . ?
S1 C4 C5 O1 -116.14(14) . . . . ?
S1 C4 C5 O2 61.68(16) . . . . ?
C6 N1 C6 C7 0.48(13) 2 . . . ?
Co1 N1 C6 C7 -179.52(13) . . . . ?
N1 C6 C7 C8 -0.9(2) . . . . ?
C6 C7 C8 C7 0.44(11) . . . 2 ?
C6 C7 C8 C9 -179.56(11) . . . . ?
C7 C8 C9 C10 36.60(13) . . . 2 ?
C7 C8 C9 C10 -143.40(13) 2 . . 2 ?
C7 C8 C9 C10 -143.40(13) . . . . ?
C7 C8 C9 C10 36.60(13) 2 . . . ?
C10 C9 C10 C11 -1.18(12) 2 . . . ?
C8 C9 C10 C11 178.82(12) . . . . ?
C11 N2 C11 C10 -1.28(13) 2 . . . ?
Co1 N2 C11 C10 178.72(13) 1_565 . . . ?
C9 C10 C11 N2 2.5(3) . . . . ?
O1 C5 O2 Co1 -24.1(2) . . . 5_576 ?
C4 C5 O2 Co1 158.28(10) . . . 5_576 ?
